data_4060355
loop_
_publ_author_name
'R. Hermatschweiler'
'I. Fernandez'
'P. S. Pregosin'
'E. Watson'
'A. Albinati'
'S. Rizzato'
'L. F. Veiros'
'M. J. Calhorda'

_publ_section_title
;
 X-ray and 13C NMR studies on a Ru(IV) allyl complex. An explanation for
 the observed control of regioselectivity in allylic alkylation chemistry.
;
_journal_name_full Organometallics
_journal_paper_doi 10.1021/om0490583
_journal_year 2005
_chemical_formula_sum 'C43 H66 N2 P2 Ti'
_chemical_formula_weight 720.82
_space_group_IT_number 19
_symmetry_cell_setting orthorhombic
_symmetry_space_group_name_Hall 'P 2ac 2ab'
_symmetry_space_group_name_H-M 'P 21 21 21'
_cell_angle_alpha 90.00
_cell_angle_beta 90.00
_cell_angle_gamma 90.00
_cell_formula_units_Z 4
_cell_length_a 11.807(7)
_cell_length_b 16.571(12)
_cell_length_c 21.743(15)
_cell_measurement_temperature 125(2)
_cell_volume 4254(5)
_diffrn_ambient_temperature 125(2)
_exptl_crystal_density_diffrn 1.125
_cod_depositor_comments
;
The following automatic conversions were performed:
'_symmetry_cell_setting' value 'Orthorhombic' changed to 'orthorhombic'
according to '/home/saulius/struct/CIF-dictionaries/cif_core.dic'
dictionary named 'cif_core.dic' version 2.4.1 from 2010-06-29.

Automatic conversion script
Id: cif_fix_enum 1527 2010-12-29 10:47:43Z saulius 
;
_cod_database_code 4060355

loop_
_symmetry_equiv_pos_as_xyz
'x, y, z'
'-x+1/2, -y, z+1/2'
'x+1/2, -y+1/2, -z'
'-x, y+1/2, -z+1/2'

loop_
_atom_site_label
_atom_site_type_symbol
_atom_site_fract_x
_atom_site_fract_y
_atom_site_fract_z
_atom_site_U_iso_or_equiv
_atom_site_adp_type
_atom_site_occupancy
_atom_site_symmetry_multiplicity
_atom_site_calc_flag
_atom_site_refinement_flags
_atom_site_disorder_assembly
_atom_site_disorder_group
Ti1 Ti 0.23924(18) 0.18464(12) 0.82940(9) 0.0228(6) Uani 1 1 d . . .
P2 P 0.2416(3) 0.04174(17) 0.88635(14) 0.0233(8) Uani 1 1 d . . .
C3 C 0.3957(9) 0.0281(7) 0.8860(5) 0.026(3) Uiso 1 1 d . . .
C4 C 0.4537(9) -0.0256(6) 0.9273(5) 0.021(3) Uiso 1 1 d . . .
H4 H 0.4128 -0.0559 0.9569 0.026 Uiso 1 1 calc R . .
C5 C 0.5715(10) -0.0323(7) 0.9229(5) 0.029(3) Uiso 1 1 d . . .
C6 C 0.6336(8) -0.0873(6) 0.9662(5) 0.021(3) Uiso 1 1 d . . .
H6A H 0.5936 -0.1390 0.9689 0.032 Uiso 1 1 calc R . .
H6B H 0.6371 -0.0624 1.0070 0.032 Uiso 1 1 calc R . .
H6C H 0.7106 -0.0964 0.9509 0.032 Uiso 1 1 calc R . .
C7 C 0.6283(9) 0.0152(6) 0.8805(5) 0.019(3) Uiso 1 1 d . . .
H7 H 0.7086 0.0124 0.8790 0.023 Uiso 1 1 calc R . .
C8 C 0.5728(9) 0.0668(6) 0.8403(5) 0.021(3) Uiso 1 1 d . . .
H8 H 0.6158 0.0973 0.8115 0.025 Uiso 1 1 calc R . .
C9 C 0.4543(9) 0.0747(6) 0.8412(5) 0.018(3) Uiso 1 1 d . . .
N10 N 0.3925(7) 0.1273(5) 0.8026(4) 0.022(3) Uiso 1 1 d . . .
C11 C 0.4382(10) 0.1439(7) 0.7424(5) 0.022(3) Uiso 1 1 d . . .
C12 C 0.4959(8) 0.0851(7) 0.7084(5) 0.019(3) Uiso 1 1 d . . .
H12 H 0.5108 0.0335 0.7255 0.023 Uiso 1 1 calc R . .
C13 C 0.5311(9) 0.1041(7) 0.6484(5) 0.025(4) Uiso 1 1 d . . .
H13 H 0.5665 0.0635 0.6242 0.030 Uiso 1 1 calc R . .
C14 C 0.5156(9) 0.1819(7) 0.6227(5) 0.025(3) Uiso 1 1 d . . .
C15 C 0.5605(10) 0.2001(7) 0.5572(5) 0.044(4) Uiso 1 1 d . . .
H15A H 0.6327 0.1721 0.5509 0.066 Uiso 1 1 calc R . .
H15B H 0.5718 0.2584 0.5526 0.066 Uiso 1 1 calc R . .
H15C H 0.5053 0.1814 0.5267 0.066 Uiso 1 1 calc R . .
C16 C 0.4573(9) 0.2403(6) 0.6567(5) 0.029(3) Uiso 1 1 d . . .
H16 H 0.4411 0.2918 0.6397 0.035 Uiso 1 1 calc R . .
C17 C 0.4229(9) 0.2203(6) 0.7173(5) 0.018(3) Uiso 1 1 d . . .
P18 P 0.3479(3) 0.29222(18) 0.76823(15) 0.0234(9) Uani 1 1 d . . .
C19 C 0.1925(8) -0.0459(6) 0.8411(5) 0.028(3) Uiso 1 1 d . . .
H19 H 0.2411 -0.0471 0.8034 0.034 Uiso 1 1 calc R . .
C20 C 0.0683(9) -0.0366(6) 0.8176(5) 0.046(4) Uiso 1 1 d . . .
H20A H 0.0156 -0.0470 0.8515 0.070 Uiso 1 1 calc R . .
H20B H 0.0545 -0.0753 0.7844 0.070 Uiso 1 1 calc R . .
H20C H 0.0569 0.0184 0.8022 0.070 Uiso 1 1 calc R . .
C21 C 0.2095(10) -0.1286(6) 0.8727(5) 0.047(4) Uiso 1 1 d . . .
H21A H 0.1929 -0.1719 0.8434 0.071 Uiso 1 1 calc R . .
H21B H 0.1584 -0.1329 0.9080 0.071 Uiso 1 1 calc R . .
H21C H 0.2881 -0.1334 0.8868 0.071 Uiso 1 1 calc R . .
C22 C 0.2023(9) 0.0227(7) 0.9683(5) 0.037(4) Uiso 1 1 d . . .
H22 H 0.2303 -0.0324 0.9792 0.045 Uiso 1 1 calc R . .
C23 C 0.2557(12) 0.0813(6) 1.0126(5) 0.043(4) Uiso 1 1 d . . .
H23A H 0.2293 0.0697 1.0544 0.064 Uiso 1 1 calc R . .
H23B H 0.2343 0.1364 1.0013 0.064 Uiso 1 1 calc R . .
H23C H 0.3383 0.0758 1.0109 0.064 Uiso 1 1 calc R . .
C24 C 0.0737(10) 0.0233(7) 0.9784(6) 0.049(4) Uiso 1 1 d . . .
H24A H 0.0420 0.0737 0.9624 0.074 Uiso 1 1 calc R . .
H24B H 0.0575 0.0190 1.0225 0.074 Uiso 1 1 calc R . .
H24C H 0.0396 -0.0226 0.9567 0.074 Uiso 1 1 calc R . .
C25 C 0.4664(9) 0.3493(6) 0.8055(5) 0.026(3) Uiso 1 1 d . . .
H25 H 0.4323 0.3990 0.8238 0.031 Uiso 1 1 calc R . .
C26 C 0.5176(9) 0.3013(7) 0.8583(5) 0.043(4) Uiso 1 1 d . . .
H26A H 0.5703 0.3357 0.8813 0.065 Uiso 1 1 calc R . .
H26B H 0.5584 0.2545 0.8419 0.065 Uiso 1 1 calc R . .
H26C H 0.4571 0.2829 0.8858 0.065 Uiso 1 1 calc R . .
C27 C 0.5590(9) 0.3780(6) 0.7596(5) 0.032(4) Uiso 1 1 d . . .
H27A H 0.5968 0.3310 0.7416 0.048 Uiso 1 1 calc R . .
H27B H 0.6147 0.4111 0.7815 0.048 Uiso 1 1 calc R . .
H27C H 0.5238 0.4100 0.7269 0.048 Uiso 1 1 calc R . .
C28 C 0.2816(9) 0.3683(6) 0.7167(5) 0.022(3) Uiso 1 1 d . . .
H28 H 0.3428 0.3933 0.6912 0.026 Uiso 1 1 calc R . .
C29 C 0.1955(7) 0.3305(6) 0.6733(5) 0.025(3) Uiso 1 1 d . . .
H29A H 0.1685 0.3713 0.6441 0.037 Uiso 1 1 calc R . .
H29B H 0.1313 0.3097 0.6971 0.037 Uiso 1 1 calc R . .
H29C H 0.2311 0.2861 0.6507 0.037 Uiso 1 1 calc R . .
C30 C 0.2264(9) 0.4351(5) 0.7549(4) 0.031(3) Uiso 1 1 d . . .
H30A H 0.1729 0.4111 0.7841 0.046 Uiso 1 1 calc R . .
H30B H 0.1858 0.4722 0.7276 0.046 Uiso 1 1 calc R . .
H30C H 0.2850 0.4648 0.7774 0.046 Uiso 1 1 calc R . .
N31 N 0.1308(7) 0.1742(5) 0.7759(4) 0.020(2) Uiso 1 1 d . . .
C32 C 0.0388(9) 0.1634(6) 0.7366(5) 0.022(3) Uiso 1 1 d . . .
C33 C 0.0555(9) 0.1305(6) 0.6782(5) 0.022(3) Uiso 1 1 d . . .
C34 C -0.0417(10) 0.1152(7) 0.6396(6) 0.046(4) Uiso 1 1 d . . .
H34 H -0.0330 0.0931 0.5996 0.056 Uiso 1 1 calc R . .
C35 C -0.1471(11) 0.1333(7) 0.6625(6) 0.046(4) Uiso 1 1 d . . .
H35 H -0.2118 0.1202 0.6386 0.055 Uiso 1 1 calc R . .
C36 C -0.1624(10) 0.1692(7) 0.7178(5) 0.037(4) Uiso 1 1 d . . .
H36 H -0.2371 0.1831 0.7302 0.045 Uiso 1 1 calc R . .
C37 C -0.0746(9) 0.1860(7) 0.7564(5) 0.026(3) Uiso 1 1 d . . .
C38 C -0.0856(10) 0.2231(6) 0.8186(6) 0.033(4) Uiso 1 1 d . . .
H38 H -0.0122 0.2504 0.8283 0.039 Uiso 1 1 calc R . .
C39 C -0.1815(9) 0.2895(7) 0.8204(6) 0.058(5) Uiso 1 1 d . . .
H39A H -0.2558 0.2635 0.8173 0.087 Uiso 1 1 calc R . .
H39B H -0.1714 0.3269 0.7859 0.087 Uiso 1 1 calc R . .
H39C H -0.1769 0.3194 0.8593 0.087 Uiso 1 1 calc R . .
C40 C -0.1070(10) 0.1617(7) 0.8683(5) 0.045(4) Uiso 1 1 d . . .
H40A H -0.1801 0.1353 0.8610 0.068 Uiso 1 1 calc R . .
H40B H -0.1084 0.1887 0.9084 0.068 Uiso 1 1 calc R . .
H40C H -0.0466 0.1212 0.8679 0.068 Uiso 1 1 calc R . .
C41 C 0.1709(10) 0.1114(7) 0.6531(6) 0.037(4) Uiso 1 1 d . . .
H41 H 0.2261 0.1451 0.6767 0.044 Uiso 1 1 calc R . .
C42 C 0.1909(10) 0.1297(7) 0.5851(5) 0.047(4) Uiso 1 1 d . . .
H42A H 0.1623 0.1838 0.5756 0.071 Uiso 1 1 calc R . .
H42B H 0.1511 0.0898 0.5599 0.071 Uiso 1 1 calc R . .
H42C H 0.2722 0.1273 0.5763 0.071 Uiso 1 1 calc R . .
C43 C 0.2013(9) 0.0221(6) 0.6664(6) 0.047(4) Uiso 1 1 d . . .
H43A H 0.2752 0.0096 0.6483 0.071 Uiso 1 1 calc R . .
H43B H 0.1435 -0.0131 0.6484 0.071 Uiso 1 1 calc R . .
H43C H 0.2043 0.0135 0.7110 0.071 Uiso 1 1 calc R . .
C44 C 0.2026(9) 0.2502(6) 0.9068(5) 0.029(4) Uiso 1 1 d . . .
H44A H 0.1480 0.2121 0.9254 0.035 Uiso 1 1 calc R . .
H44B H 0.2738 0.2395 0.9295 0.035 Uiso 1 1 calc R . .
C45 C 0.1648(10) 0.3289(8) 0.9436(6) 0.034(4) Uiso 1 1 d . . .
C46 C 0.1315(10) 0.3070(7) 1.0109(5) 0.057(4) Uiso 1 1 d . . .
H46A H 0.0711 0.2665 1.0104 0.085 Uiso 1 1 calc R . .
H46B H 0.1049 0.3556 1.0322 0.085 Uiso 1 1 calc R . .
H46C H 0.1977 0.2852 1.0324 0.085 Uiso 1 1 calc R . .
C47 C 0.0640(10) 0.3723(7) 0.9124(5) 0.048(4) Uiso 1 1 d . . .
H47A H 0.0822 0.3826 0.8691 0.072 Uiso 1 1 calc R . .
H47B H 0.0496 0.4236 0.9333 0.072 Uiso 1 1 calc R . .
H47C H -0.0036 0.3381 0.9149 0.072 Uiso 1 1 calc R . .
C48 C 0.2636(11) 0.3908(6) 0.9425(5) 0.052(4) Uiso 1 1 d . . .
H48A H 0.2434 0.4378 0.9675 0.079 Uiso 1 1 calc R . .
H48B H 0.2777 0.4079 0.9001 0.079 Uiso 1 1 calc R . .
H48C H 0.3321 0.3656 0.9593 0.079 Uiso 1 1 calc R . .

loop_
_atom_site_aniso_label
_atom_site_aniso_U_11
_atom_site_aniso_U_22
_atom_site_aniso_U_33
_atom_site_aniso_U_23
_atom_site_aniso_U_13
_atom_site_aniso_U_12
Ti1 0.0193(13) 0.0233(11) 0.0259(13) -0.0010(12) 0.0017(13) 0.0029(13)
P2 0.021(2) 0.0218(18) 0.027(2) 0.0028(16) 0.007(2) -0.002(2)
P18 0.026(2) 0.0161(18) 0.028(2) 0.0008(17) 0.0005(18) 0.0032(17)

loop_
_geom_bond_atom_site_label_1
_geom_bond_atom_site_label_2
_geom_bond_distance
_geom_bond_site_symmetry_2
_geom_bond_publ_flag
Ti1 N31 1.738(9) . ?
Ti1 C44 2.049(10) . ?
Ti1 N10 2.125(9) . ?
Ti1 P18 2.568(4) . ?
Ti1 P2 2.672(4) . ?
P2 C3 1.834(11) . ?
P2 C19 1.848(11) . ?
P2 C22 1.868(11) . ?
C3 C9 1.423(13) . ?
C3 C4 1.436(13) . ?
C4 C5 1.399(13) . ?
C5 C7 1.386(13) . ?
C5 C6 1.500(13) . ?
C7 C8 1.388(13) . ?
C8 C9 1.405(13) . ?
C9 N10 1.414(11) . ?
N10 C11 1.442(13) . ?
C11 C17 1.391(13) . ?
C11 C12 1.400(13) . ?
C12 C13 1.405(13) . ?
C13 C14 1.416(14) . ?
C14 C16 1.399(13) . ?
C14 C15 1.550(13) . ?
C16 C17 1.417(13) . ?
C17 P18 1.853(11) . ?
P18 C28 1.860(10) . ?
P18 C25 1.873(11) . ?
C19 C21 1.546(13) . ?
C19 C20 1.561(13) . ?
C22 C23 1.505(13) . ?
C22 C24 1.534(14) . ?
C25 C26 1.522(13) . ?
C25 C27 1.554(12) . ?
C28 C29 1.523(12) . ?
C28 C30 1.530(12) . ?
N31 C32 1.394(12) . ?
C32 C33 1.395(14) . ?
C32 C37 1.456(13) . ?
C33 C34 1.443(14) . ?
C33 C41 1.503(14) . ?
C34 C35 1.373(15) . ?
C35 C36 1.353(15) . ?
C36 C37 1.362(13) . ?
C37 C38 1.493(14) . ?
C38 C40 1.505(13) . ?
C38 C39 1.580(13) . ?
C41 C42 1.526(15) . ?
C41 C43 1.550(13) . ?
C44 C45 1.593(14) . ?
C45 C47 1.547(15) . ?
C45 C48 1.553(15) . ?
C45 C46 1.558(15) . ?
